data_7020059
loop_
_publ_author_name
'Arii, Hidekazu'
'Matsuo, Mizuho'
'Nakadate, Fumiya'
'Mochida, Kunio'
'Kawashima, Takayuki'

_publ_section_title
;
 Coordination of a chiral tin(ii) cation bearing a bis(oxazoline) ligand
 with tetrahydrofuran derivatives.
;
_journal_issue 36
_journal_name_full 'Dalton transactions (Cambridge, England : 2003)'
_journal_page_first 11195
_journal_page_last 11200
_journal_paper_doi 10.1039/c2dt31187a
_journal_volume 41
_journal_year 2012
_chemical_formula_sum 'C25 H29 F6 N2 O3 Sb Sn'
_chemical_formula_weight 759.94
_chemical_name_systematic
;
?
;
_space_group_IT_number 92
_symmetry_cell_setting tetragonal
_symmetry_space_group_name_Hall 'P 4abw 2nw'
_symmetry_space_group_name_H-M 'P 41 21 2'
_atom_sites_solution_hydrogens geom
_atom_sites_solution_primary direct
_atom_sites_solution_secondary difmap
_audit_creation_method SHELXL-97
_cell_angle_alpha 90.00
_cell_angle_beta 90.00
_cell_angle_gamma 90.00
_cell_formula_units_Z 8
_cell_length_a 15.2143(9)
_cell_length_b 15.2143(9)
_cell_length_c 23.8249(15)
_cell_measurement_reflns_used 9946
_cell_measurement_temperature 123
_cell_measurement_theta_max 27.54
_cell_measurement_theta_min 2.17
_cell_volume 5514.9(6)
_computing_cell_refinement 'APEX2 (Bruker AXS, 2006)'
_computing_data_collection 'APEX2 (Bruker AXS, 2006)'
_computing_data_reduction 'SAINT (Bruker AXS, 2004)'
_computing_molecular_graphics 'XSHEL (Bruker AXS,2002)'
_computing_publication_material 'XCIF (Bruker AXS, 2001)'
_computing_structure_refinement 'SHELXL-97 (Sheldrick, 1997)'
_computing_structure_solution 'SHELXS-97 (Sheldrick, 1997)'
_diffrn_ambient_temperature 123
_diffrn_detector_area_resol_mean 8.333
_diffrn_measured_fraction_theta_full 0.996
_diffrn_measured_fraction_theta_max 0.996
_diffrn_measurement_device_type 'Bruker APEXII CCD area detector'
_diffrn_measurement_method 'phi and omega scans'
_diffrn_radiation_monochromator 'Bruker Helios multilayer confocal mirror'
_diffrn_radiation_source 'Bruker TXS fine-focus rotating anode'
_diffrn_radiation_type MoK\a
_diffrn_radiation_wavelength 0.71073
_diffrn_reflns_av_R_equivalents 0.0234
_diffrn_reflns_av_sigmaI/netI 0.0201
_diffrn_reflns_limit_h_max 19
_diffrn_reflns_limit_h_min -19
_diffrn_reflns_limit_k_max 16
_diffrn_reflns_limit_k_min -19
_diffrn_reflns_limit_l_max 29
_diffrn_reflns_limit_l_min -30
_diffrn_reflns_number 31181
_diffrn_reflns_theta_full 27.55
_diffrn_reflns_theta_max 27.55
_diffrn_reflns_theta_min 1.59
_exptl_absorpt_coefficient_mu 1.956
_exptl_absorpt_correction_T_max 0.8592
_exptl_absorpt_correction_T_min 0.8284
_exptl_absorpt_correction_type empirical
_exptl_absorpt_process_details
;
SADABS Sheldrick 1996
;
_exptl_crystal_colour colorless
_exptl_crystal_density_diffrn 1.831
_exptl_crystal_density_method 'not measured'
_exptl_crystal_description block
_exptl_crystal_F_000 2976
_exptl_crystal_size_max 0.10
_exptl_crystal_size_mid 0.10
_exptl_crystal_size_min 0.08
_refine_diff_density_max 1.378
_refine_diff_density_min -1.155
_refine_diff_density_rms 0.080
_refine_ls_abs_structure_details 'Flack H D (1983), Acta Cryst. A39, 876-881'
_refine_ls_abs_structure_Flack 0.01(3)
_refine_ls_extinction_method none
_refine_ls_goodness_of_fit_ref 1.040
_refine_ls_hydrogen_treatment constr
_refine_ls_matrix_type full
_refine_ls_number_parameters 357
_refine_ls_number_reflns 6331
_refine_ls_number_restraints 36
_refine_ls_restrained_S_all 1.068
_refine_ls_R_factor_all 0.0350
_refine_ls_R_factor_gt 0.0320
_refine_ls_shift/su_max 0.002
_refine_ls_shift/su_mean 0.000
_refine_ls_structure_factor_coef Fsqd
_refine_ls_weighting_details 'calc w=1/[?^2^(Fo^2^)+(0.0286P)^2^+11.7048P] where P=(Fo^2^+2Fc^2^)/3'
_refine_ls_weighting_scheme calc
_refine_ls_wR_factor_gt 0.0735
_refine_ls_wR_factor_ref 0.0751
_reflns_number_gt 5935
_reflns_number_total 6331
_reflns_threshold_expression >2sigma(I)
_cod_data_source_file c2dt31187a.txt
_cod_data_source_block compound4
_cod_depositor_comments
;
The following automatic conversions were performed:

'_symmetry_cell_setting' value 'Tetragonal' changed to 'tetragonal'
according to /home/saulius/struct/CIF-dictionaries/cif_core.dic
dictionary named 'cif_core.dic' version 2.4.1 from 2010-06-29.

Automatic conversion script
Id: cif_fix_values 1891 2012-01-12 08:04:46Z andrius 
;
_cod_original_sg_symbol_H-M 'P4(1)2(1)2 '
_cod_database_code 7020059

loop_
_symmetry_equiv_pos_as_xyz
'x, y, z'
'-x, -y, z+1/2'
'-y+1/2, x+1/2, z+1/4'
'y+1/2, -x+1/2, z+3/4'
'-x+1/2, y+1/2, -z+1/4'
'x+1/2, -y+1/2, -z+3/4'
'y, x, -z'
'-y, -x, -z+1/2'

loop_
_atom_site_label
_atom_site_type_symbol
_atom_site_fract_x
_atom_site_fract_y
_atom_site_fract_z
_atom_site_U_iso_or_equiv
_atom_site_adp_type
_atom_site_occupancy
_atom_site_symmetry_multiplicity
_atom_site_calc_flag
_atom_site_refinement_flags
_atom_site_disorder_assembly
_atom_site_disorder_group
C25 C 0.9049(9) 0.1849(10) -0.1291(5) 0.091(4) Uani 0.65 1 d P A 1
H25A H 0.9490 0.1565 -0.1531 0.137 Uiso 0.65 1 calc PR A 1
H25B H 0.8884 0.2416 -0.1454 0.137 Uiso 0.65 1 calc PR A 1
H25C H 0.8529 0.1472 -0.1264 0.137 Uiso 0.65 1 calc PR A 1
C26 C 0.8605(15) 0.0878(10) -0.0886(7) 0.070(6) Uani 0.35 1 d P A 2
H26A H 0.8311 0.0336 -0.0767 0.106 Uiso 0.35 1 calc PR A 2
H26B H 0.8809 0.0814 -0.1274 0.106 Uiso 0.35 1 calc PR A 2
H26C H 0.8191 0.1370 -0.0863 0.106 Uiso 0.35 1 calc PR A 2
Sn1 Sn 0.82724(2) 0.259993(17) 0.099957(13) 0.03239(8) Uani 1 1 d . . .
O1 O 0.7568(2) -0.00329(19) 0.14992(15) 0.0424(8) Uani 1 1 d . . .
O2 O 1.0429(3) 0.1100(2) 0.1683(2) 0.0692(14) Uani 1 1 d . . .
O3 O 0.8893(3) 0.2042(2) 0.01857(15) 0.0498(9) Uani 1 1 d . A .
C1 C 0.8993(4) 0.0542(3) 0.1606(2) 0.0469(13) Uani 1 1 d . . .
N1 N 0.7744(2) 0.1342(2) 0.11927(14) 0.0295(7) Uani 1 1 d . . .
N2 N 0.9414(3) 0.2068(2) 0.13921(19) 0.0396(9) Uani 1 1 d . . .
C2 C 0.9307(4) -0.0342(3) 0.1815(3) 0.0668(19) Uani 1 1 d . . .
H2A H 0.9239 -0.0780 0.1516 0.100 Uiso 1 1 calc R . .
H2B H 0.8957 -0.0519 0.2141 0.100 Uiso 1 1 calc R . .
H2C H 0.9927 -0.0302 0.1922 0.100 Uiso 1 1 calc R . .
C3 C 0.8129(3) 0.0652(3) 0.14278(19) 0.0374(10) Uani 1 1 d . . .
C4 C 0.6786(3) 0.1160(3) 0.11267(19) 0.0356(9) Uani 1 1 d . . .
H4 H 0.6455 0.1414 0.1451 0.043 Uiso 1 1 calc R . .
C5 C 0.6790(4) 0.0155(3) 0.1168(2) 0.0407(11) Uani 1 1 d . . .
H5A H 0.6253 -0.0063 0.1357 0.049 Uiso 1 1 calc R . .
H5B H 0.6831 -0.0117 0.0791 0.049 Uiso 1 1 calc R . .
C6 C 0.6425(4) 0.1527(3) 0.0580(2) 0.0499(11) Uani 1 1 d U . .
C7 C 0.5759(5) 0.2145(4) 0.0607(3) 0.0665(14) Uani 1 1 d U . .
H7 H 0.5531 0.2341 0.0957 0.080 Uiso 1 1 calc R . .
C8 C 0.5428(5) 0.2479(4) 0.0087(4) 0.0814(16) Uani 1 1 d U . .
H8 H 0.4964 0.2896 0.0082 0.098 Uiso 1 1 calc R . .
C9 C 0.5793(6) 0.2184(5) -0.0402(4) 0.0863(17) Uani 1 1 d U . .
H9 H 0.5573 0.2420 -0.0744 0.104 Uiso 1 1 calc R . .
C10 C 0.6449(5) 0.1578(5) -0.0436(3) 0.0817(16) Uani 1 1 d U . .
H10 H 0.6674 0.1384 -0.0786 0.098 Uiso 1 1 calc R . .
C11 C 0.6770(4) 0.1259(4) 0.0068(2) 0.0631(13) Uani 1 1 d U . .
H11 H 0.7238 0.0847 0.0064 0.076 Uiso 1 1 calc R . .
C12 C 0.9566(4) 0.1242(3) 0.1560(3) 0.0491(13) Uani 1 1 d . . .
C13 C 1.0254(3) 0.2552(3) 0.1373(2) 0.0426(12) Uani 1 1 d . . .
H13 H 1.0448 0.2607 0.0973 0.051 Uiso 1 1 calc R . .
C14 C 1.0884(4) 0.1945(3) 0.1682(3) 0.066(2) Uani 1 1 d . . .
H14A H 1.1454 0.1902 0.1483 0.079 Uiso 1 1 calc R . .
H14B H 1.0990 0.2154 0.2070 0.079 Uiso 1 1 calc R . .
C15 C 1.0204(3) 0.3458(3) 0.16311(19) 0.0345(10) Uani 1 1 d . . .
C16 C 1.0556(3) 0.4179(3) 0.1359(2) 0.0383(10) Uani 1 1 d . . .
H16 H 1.0791 0.4120 0.0991 0.046 Uiso 1 1 calc R . .
C17 C 1.0566(3) 0.5000(3) 0.1630(2) 0.0441(12) Uani 1 1 d . . .
H17 H 1.0817 0.5493 0.1445 0.053 Uiso 1 1 calc R . .
C18 C 1.0218(3) 0.5099(3) 0.2155(2) 0.0420(11) Uani 1 1 d . . .
H18 H 1.0238 0.5654 0.2337 0.050 Uiso 1 1 calc R . .
C19 C 0.9839(4) 0.4387(3) 0.2418(2) 0.0472(12) Uani 1 1 d . . .
H19 H 0.9585 0.4461 0.2779 0.057 Uiso 1 1 calc R . .
C20 C 0.9820(4) 0.3562(3) 0.2164(2) 0.0431(11) Uani 1 1 d . . .
H20 H 0.9553 0.3077 0.2348 0.052 Uiso 1 1 calc R . .
C21 C 0.8847(5) 0.2521(5) -0.0332(3) 0.077(2) Uani 1 1 d . A .
H21A H 0.9080 0.3124 -0.0286 0.093 Uiso 1 1 calc R . .
H21B H 0.8234 0.2555 -0.0471 0.093 Uiso 1 1 calc R . .
C22 C 0.9418(7) 0.1988(10) -0.0730(3) 0.127(5) Uani 1 1 d . . .
H22 H 1.0033 0.2218 -0.0747 0.153 Uiso 1 1 calc R A 1
C23 C 0.9386(6) 0.1055(7) -0.0505(4) 0.103(3) Uani 1 1 d . A .
H23 H 0.9915 0.0707 -0.0619 0.124 Uiso 1 1 calc R B 2
C24 C 0.9369(4) 0.1216(4) 0.0103(3) 0.0663(18) Uani 1 1 d . . .
H24A H 0.9066 0.0729 0.0299 0.080 Uiso 1 1 calc R A .
H24B H 0.9974 0.1264 0.0252 0.080 Uiso 1 1 calc R . .
F1 F 0.7019(3) 0.2346(3) 0.2949(2) 0.0954(15) Uani 1 1 d . . .
F2 F 0.7464(3) 0.4029(3) 0.2888(2) 0.0998(15) Uani 1 1 d . . .
F3 F 0.5770(3) 0.3568(3) 0.2952(2) 0.1021(16) Uani 1 1 d . . .
F4 F 0.3257(3) 0.3257(3) 0.0000 0.104(2) Uani 1 2 d S . .
F5 F 0.1584(4) 0.3171(4) 0.0263(3) 0.133(2) Uani 1 1 d . . .
F6 F 0.2709(5) 0.2046(4) 0.0719(3) 0.144(2) Uani 1 1 d . . .
F7 F 0.1524(3) 0.1524(3) 0.0000 0.166(5) Uani 1 2 d S . .
Sb1 Sb 0.671307(18) 0.328693(18) 0.2500 0.02914(9) Uani 1 2 d S . .
Sb2 Sb 0.23834(3) 0.23834(3) 0.0000 0.0766(2) Uani 1 2 d S . .

loop_
_atom_site_aniso_label
_atom_site_aniso_U_11
_atom_site_aniso_U_22
_atom_site_aniso_U_33
_atom_site_aniso_U_23
_atom_site_aniso_U_13
_atom_site_aniso_U_12
C25 0.085(8) 0.106(10) 0.082(8) 0.016(7) -0.005(7) -0.007(8)
C26 0.121(17) 0.033(8) 0.058(10) 0.025(7) -0.015(10) -0.015(9)
Sn1 0.03152(14) 0.01792(12) 0.04773(16) 0.00016(11) -0.00329(14) 0.00018(11)
O1 0.054(2) 0.0264(15) 0.0469(19) 0.0043(14) -0.0014(18) -0.0084(15)
O2 0.055(2) 0.0281(18) 0.124(4) -0.005(2) -0.043(3) 0.0069(16)
O3 0.055(2) 0.0393(19) 0.055(2) 0.0056(16) 0.0145(18) 0.0011(16)
C1 0.056(3) 0.027(2) 0.058(3) 0.005(2) -0.022(3) 0.000(2)
N1 0.0324(19) 0.0226(16) 0.0336(18) -0.0045(14) -0.0012(15) -0.0026(13)
N2 0.038(2) 0.0258(17) 0.056(3) -0.0021(17) -0.0131(19) 0.0009(15)
C2 0.080(4) 0.027(3) 0.094(5) 0.011(3) -0.040(4) -0.003(3)
C3 0.056(3) 0.0219(18) 0.034(2) 0.0002(17) -0.008(2) -0.0037(19)
C4 0.038(2) 0.0250(19) 0.044(2) -0.0044(17) 0.009(2) -0.0046(18)
C5 0.048(3) 0.030(2) 0.043(2) -0.0006(18) 0.009(2) -0.014(2)
C6 0.049(2) 0.040(2) 0.060(2) 0.011(2) -0.018(2) -0.0244(19)
C7 0.068(3) 0.033(2) 0.098(3) 0.007(2) -0.037(3) -0.014(2)
C8 0.085(3) 0.041(3) 0.118(4) 0.017(3) -0.047(3) -0.019(3)
C9 0.092(4) 0.069(3) 0.098(4) 0.029(3) -0.044(3) -0.046(3)
C10 0.080(3) 0.088(3) 0.077(3) 0.022(3) -0.026(3) -0.046(3)
C11 0.060(3) 0.075(3) 0.054(2) 0.015(2) -0.019(2) -0.034(2)
C12 0.054(3) 0.028(2) 0.065(3) -0.002(2) -0.024(3) 0.006(2)
C13 0.033(2) 0.029(2) 0.067(3) -0.008(2) -0.011(2) 0.0036(19)
C14 0.044(3) 0.035(3) 0.119(6) -0.005(3) -0.038(3) 0.004(2)
C15 0.031(2) 0.028(2) 0.044(3) -0.0022(18) -0.0100(18) 0.0016(17)
C16 0.030(2) 0.037(2) 0.048(3) 0.005(2) -0.0010(19) 0.0019(18)
C17 0.039(3) 0.025(2) 0.069(3) 0.012(2) -0.007(2) -0.0002(18)
C18 0.041(3) 0.030(2) 0.055(3) -0.003(2) -0.009(2) 0.0045(19)
C19 0.058(3) 0.041(3) 0.043(3) -0.002(2) -0.005(2) 0.001(2)
C20 0.050(3) 0.033(2) 0.047(3) 0.004(2) -0.004(2) -0.008(2)
C21 0.081(5) 0.095(6) 0.056(4) 0.018(4) 0.018(3) 0.008(4)
C22 0.103(7) 0.230(15) 0.050(4) -0.023(6) 0.008(4) 0.044(8)
C23 0.085(6) 0.108(7) 0.116(7) -0.052(6) -0.007(5) 0.034(5)
C24 0.060(4) 0.050(3) 0.089(5) -0.014(3) 0.022(3) 0.004(3)
F1 0.091(3) 0.075(3) 0.120(3) 0.061(3) -0.016(3) 0.009(2)
F2 0.083(3) 0.084(3) 0.132(4) -0.035(3) -0.051(3) -0.005(2)
F3 0.079(3) 0.109(4) 0.118(4) -0.019(3) 0.060(3) 0.010(2)
F4 0.067(2) 0.067(2) 0.178(7) -0.012(3) 0.012(3) -0.019(3)
F5 0.106(4) 0.085(3) 0.208(6) 0.011(4) 0.071(4) 0.036(3)
F6 0.173(7) 0.120(5) 0.139(5) 0.015(4) -0.031(5) -0.004(4)
F7 0.070(3) 0.070(3) 0.358(15) 0.041(5) -0.041(5) -0.026(3)
Sb1 0.03022(12) 0.03022(12) 0.02696(17) 0.00201(11) 0.00201(11) 0.00254(16)
Sb2 0.04387(19) 0.04387(19) 0.1421(6) -0.0083(3) 0.0083(3) 0.0071(2)

loop_
_atom_type_symbol
_atom_type_description
_atom_type_scat_dispersion_real
_atom_type_scat_dispersion_imag
_atom_type_scat_source
C C 0.0033 0.0016 'International Tables Vol C Tables 4.2.6.8 and 6.1.1.4'
H H 0.0000 0.0000 'International Tables Vol C Tables 4.2.6.8 and 6.1.1.4'
N N 0.0061 0.0033 'International Tables Vol C Tables 4.2.6.8 and 6.1.1.4'
O O 0.0106 0.0060 'International Tables Vol C Tables 4.2.6.8 and 6.1.1.4'
F F 0.0171 0.0103 'International Tables Vol C Tables 4.2.6.8 and 6.1.1.4'
Sn Sn -0.6537 1.4246 'International Tables Vol C Tables 4.2.6.8 and 6.1.1.4'
Sb Sb -0.5866 1.5461 'International Tables Vol C Tables 4.2.6.8 and 6.1.1.4'

loop_
_geom_angle_atom_site_label_1
_geom_angle_atom_site_label_2
_geom_angle_atom_site_label_3
_geom_angle
_geom_angle_site_symmetry_1
_geom_angle_site_symmetry_3
C22 C25 H25A 109.5 . .
C22 C25 H25B 109.5 . .
C22 C25 H25C 109.5 . .
C23 C26 H26A 109.5 . .
C23 C26 H26B 109.5 . .
H26A C26 H26B 109.5 . .
C23 C26 H26C 109.5 . .
H26A C26 H26C 109.5 . .
H26B C26 H26C 109.5 . .
N1 Sn1 N2 82.62(14) . .
N1 Sn1 O3 90.31(13) . .
N2 Sn1 O3 84.02(15) . .
C3 O1 C5 107.1(3) . .
C12 O2 C14 108.4(4) . .
C21 O3 C24 110.2(5) . .
C21 O3 Sn1 120.9(4) . .
C24 O3 Sn1 128.9(4) . .
C12 C1 C3 118.7(4) . .
C12 C1 C2 120.9(5) . .
C3 C1 C2 120.3(4) . .
C3 N1 C4 109.2(4) . .
C3 N1 Sn1 129.6(3) . .
C4 N1 Sn1 120.9(3) . .
C12 N2 C13 109.2(4) . .
C12 N2 Sn1 128.9(3) . .
C13 N2 Sn1 120.1(3) . .
C1 C2 H2A 109.5 . .
C1 C2 H2B 109.5 . .
H2A C2 H2B 109.5 . .
C1 C2 H2C 109.5 . .
H2A C2 H2C 109.5 . .
H2B C2 H2C 109.5 . .
N1 C3 O1 112.5(4) . .
N1 C3 C1 129.8(4) . .
O1 C3 C1 117.7(4) . .
N1 C4 C6 112.0(4) . .
N1 C4 C5 100.1(4) . .
C6 C4 C5 115.0(4) . .
N1 C4 H4 109.8 . .
C6 C4 H4 109.8 . .
C5 C4 H4 109.8 . .
O1 C5 C4 103.5(4) . .
O1 C5 H5A 111.1 . .
C4 C5 H5A 111.1 . .
O1 C5 H5B 111.1 . .
C4 C5 H5B 111.1 . .
H5A C5 H5B 109.0 . .
C7 C6 C11 121.1(6) . .
C7 C6 C4 118.3(6) . .
C11 C6 C4 120.6(5) . .
C6 C7 C8 117.3(8) . .
C6 C7 H7 121.4 . .
C8 C7 H7 121.4 . .
C9 C8 C7 118.7(7) . .
C9 C8 H8 120.7 . .
C7 C8 H8 120.7 . .
C10 C9 C8 124.7(8) . .
C10 C9 H9 117.6 . .
C8 C9 H9 117.6 . .
C9 C10 C11 116.5(8) . .
C9 C10 H10 121.8 . .
C11 C10 H10 121.8 . .
C10 C11 C6 121.7(7) . .
C10 C11 H11 119.1 . .
C6 C11 H11 119.1 . .
N2 C12 O2 112.3(5) . .
N2 C12 C1 129.7(5) . .
O2 C12 C1 117.9(4) . .
N2 C13 C15 113.5(4) . .
N2 C13 C14 103.1(4) . .
C15 C13 C14 112.8(4) . .
N2 C13 H13 109.1 . .
C15 C13 H13 109.1 . .
C14 C13 H13 109.1 . .
O2 C14 C13 103.7(4) . .
O2 C14 H14A 111.0 . .
C13 C14 H14A 111.0 . .
O2 C14 H14B 111.0 . .
C13 C14 H14B 111.0 . .
H14A C14 H14B 109.0 . .
C16 C15 C20 119.7(4) . .
C16 C15 C13 120.8(4) . .
C20 C15 C13 119.4(4) . .
C15 C16 C17 119.6(5) . .
C15 C16 H16 120.2 . .
C17 C16 H16 120.2 . .
C18 C17 C16 120.9(5) . .
C18 C17 H17 119.6 . .
C16 C17 H17 119.6 . .
C17 C18 C19 119.5(5) . .
C17 C18 H18 120.2 . .
C19 C18 H18 120.2 . .
C18 C19 C20 121.3(5) . .
C18 C19 H19 119.4 . .
C20 C19 H19 119.4 . .
C19 C20 C15 118.9(5) . .
C19 C20 H20 120.5 . .
C15 C20 H20 120.5 . .
O3 C21 C22 103.7(7) . .
O3 C21 H21A 111.0 . .
C22 C21 H21A 111.0 . .
O3 C21 H21B 111.0 . .
C22 C21 H21B 111.0 . .
H21A C21 H21B 109.0 . .
C25 C22 C23 100.1(11) . .
C25 C22 C21 115.2(9) . .
C23 C22 C21 105.1(8) . .
C25 C22 H22 111.8 . .
C23 C22 H22 111.8 . .
C21 C22 H22 111.8 . .
C24 C23 C22 101.1(7) . .
C24 C23 C26 127.2(11) . .
C22 C23 C26 88.8(9) . .
C24 C23 H23 111.8 . .
C22 C23 H23 111.8 . .
C26 C23 H23 111.8 . .
O3 C24 C23 106.6(6) . .
O3 C24 H24A 110.4 . .
C23 C24 H24A 110.4 . .
O3 C24 H24B 110.4 . .
C23 C24 H24B 110.4 . .
H24A C24 H24B 108.6 . .
F3 Sb1 F3 88.9(3) . 8_665
F3 Sb1 F1 178.8(2) . 8_665
F3 Sb1 F1 92.1(2) 8_665 8_665
F3 Sb1 F1 92.1(2) . .
F3 Sb1 F1 178.8(2) 8_665 .
F1 Sb1 F1 86.8(3) 8_665 .
F3 Sb1 F2 92.7(2) . .
F3 Sb1 F2 87.7(2) 8_665 .
F1 Sb1 F2 87.9(2) 8_665 .
F1 Sb1 F2 91.6(2) . .
F3 Sb1 F2 87.7(2) . 8_665
F3 Sb1 F2 92.7(2) 8_665 8_665
F1 Sb1 F2 91.6(2) 8_665 8_665
F1 Sb1 F2 87.9(2) . 8_665
F2 Sb1 F2 179.4(3) . 8_665
F5 Sb2 F5 179.2(4) . 7
F5 Sb2 F7 89.60(19) . .
F5 Sb2 F7 89.60(19) 7 .
F5 Sb2 F6 92.5(3) . .
F5 Sb2 F6 87.5(3) 7 .
F7 Sb2 F6 89.6(2) . .
F5 Sb2 F6 87.5(3) . 7
F5 Sb2 F6 92.5(3) 7 7
F7 Sb2 F6 89.6(2) . 7
F6 Sb2 F6 179.2(4) . 7
F5 Sb2 F4 90.40(19) . .
F5 Sb2 F4 90.40(19) 7 .
F7 Sb2 F4 180.00(19) . .
F6 Sb2 F4 90.4(2) . .
F6 Sb2 F4 90.4(2) 7 .

loop_
_geom_bond_atom_site_label_1
_geom_bond_atom_site_label_2
_geom_bond_distance
_geom_bond_site_symmetry_2
C25 C22 1.466(14) .
C25 H25A 0.9800 .
C25 H25B 0.9800 .
C25 H25C 0.9800 .
C26 C23 1.52(2) .
C26 H26A 0.9800 .
C26 H26B 0.9800 .
C26 H26C 0.9800 .
Sn1 N1 2.126(3) .
Sn1 N2 2.133(4) .
Sn1 O3 2.318(4) .
O1 C3 1.358(5) .
O1 C5 1.451(6) .
O2 C12 1.363(6) .
O2 C14 1.461(6) .
O3 C21 1.435(7) .
O3 C24 1.462(7) .
C1 C12 1.381(7) .
C1 C3 1.391(7) .
C1 C2 1.512(7) .
N1 C3 1.327(6) .
N1 C4 1.492(6) .
N2 C12 1.338(6) .
N2 C13 1.476(6) .
C2 H2A 0.9800 .
C2 H2B 0.9800 .
C2 H2C 0.9800 .
C4 C6 1.519(7) .
C4 C5 1.533(6) .
C4 H4 1.0000 .
C5 H5A 0.9900 .
C5 H5B 0.9900 .
C6 C7 1.385(9) .
C6 C11 1.389(9) .
C7 C8 1.430(9) .
C7 H7 0.9500 .
C8 C9 1.367(12) .
C8 H8 0.9500 .
C9 C10 1.361(12) .
C9 H9 0.9500 .
C10 C11 1.384(9) .
C10 H10 0.9500 .
C11 H11 0.9500 .
C13 C15 1.512(6) .
C13 C14 1.522(7) .
C13 H13 1.0000 .
C14 H14A 0.9900 .
C14 H14B 0.9900 .
C15 C16 1.382(6) .
C15 C20 1.406(7) .
C16 C17 1.406(7) .
C16 H16 0.9500 .
C17 C18 1.367(8) .
C17 H17 0.9500 .
C18 C19 1.377(7) .
C18 H18 0.9500 .
C19 C20 1.394(7) .
C19 H19 0.9500 .
C20 H20 0.9500 .
C21 C22 1.521(11) .
C21 H21A 0.9900 .
C21 H21B 0.9900 .
C22 C23 1.518(16) .
C22 H22 1.0000 .
C23 C24 1.469(11) .
C23 H23 1.0000 .
C24 H24A 0.9900 .
C24 H24B 0.9900 .
F1 Sb1 1.846(3) .
F2 Sb1 1.854(4) .
F3 Sb1 1.844(4) .
F4 Sb2 1.879(6) .
F5 Sb2 1.818(5) .
F6 Sb2 1.856(6) .
F7 Sb2 1.848(6) .
Sb1 F3 1.844(4) 8_665
Sb1 F1 1.846(3) 8_665
Sb1 F2 1.854(4) 8_665
Sb2 F5 1.818(5) 7
Sb2 F6 1.856(6) 7
